data_4106139
loop_
_publ_author_name
'Graham E. Dobereiner'
'Ainara Nova'
'Nathan D. Schley'
'Nilay Hazari'
'Scott J. Miller'
'Odile Eisenstein'
'Robert H. Crabtree'

_publ_contact_author_address
;    Department of Chemistry
     Yale University
     225 Prospect St
     PO Box 208107
     New Haven, CT 06520-8107
     USA
;
_publ_contact_author_email robert.crabtree@yale.edu
_publ_contact_author_fax '+203 432 6144'
_publ_contact_author_name 'Dr. Robert H Crabtree'
_publ_contact_author_phone '+203 432 3925'
_publ_section_title
;
 Iridium-Catalyzed Hydrogenation of N-Heterocyclic Compounds under Mild
 Conditions by an Outer-Sphere Pathway
;
_journal_name_full 'Journal of the American Chemical Society'
_journal_page_first 7547
_journal_page_last 7562
_journal_paper_doi 10.1021/ja2014983
_journal_volume 133
_journal_year 2011
_chemical_formula_moiety 'Ir P2 F6 N2 C35 H37'
_chemical_formula_sum 'C35 H37 F6 Ir N2 P2'
_chemical_formula_weight 853.85
_space_group_IT_number 14
_symmetry_cell_setting monoclinic
_symmetry_Int_Tables_number 14
_symmetry_space_group_name_Hall '-P 2ybc'
_symmetry_space_group_name_H-M 'P 1 21/c 1'
_atom_sites_solution_hydrogens geom
_atom_sites_solution_primary direct
_atom_sites_solution_secondary difmap
_cell_angle_alpha 90.0000
_cell_angle_beta 102.965(3)
_cell_angle_gamma 90.0000
_cell_formula_units_Z 4
_cell_length_a 9.8963(11)
_cell_length_b 23.617(3)
_cell_length_c 14.7431(16)
_cell_measurement_reflns_used 24791
_cell_measurement_temperature 223
_cell_measurement_theta_max 25.74
_cell_measurement_theta_min 3.13
_cell_volume 3357.9(7)
_computing_cell_refinement PROCESS-AUTO
_computing_data_collection PROCESS-AUTO
_computing_data_reduction CrystalClear
_computing_molecular_graphics 'CrystalStructure 4.0'
_computing_publication_material 'CrystalStructure 4.0 (Rigaku, 2010)'
_computing_structure_refinement 'SHELXL97 (Sheldrick, 1997)'
_computing_structure_solution 'SIR92 (Altomare, et al., 1994)'
_diffrn_ambient_temperature 223
_diffrn_detector_area_resol_mean 6.849
_diffrn_measured_fraction_theta_full 0.995
_diffrn_measured_fraction_theta_max 0.995
_diffrn_measurement_device_type 'Rigaku Mercury275R CCD (SCX mini)'
_diffrn_measurement_method \w
_diffrn_radiation_type 'Mo K\a'
_diffrn_radiation_wavelength 0.71075
_diffrn_reflns_av_R_equivalents 0.0783
_diffrn_reflns_limit_h_max 12
_diffrn_reflns_limit_h_min -12
_diffrn_reflns_limit_k_max 28
_diffrn_reflns_limit_k_min -28
_diffrn_reflns_limit_l_max 17
_diffrn_reflns_limit_l_min -17
_diffrn_reflns_number 28894
_diffrn_reflns_theta_full 25.68
_diffrn_reflns_theta_max 25.68
_diffrn_standards_number 0
_exptl_absorpt_coefficient_mu 4.144
_exptl_absorpt_correction_T_max 0.537
_exptl_absorpt_correction_T_min 0.361
_exptl_absorpt_correction_type multi-scan
_exptl_absorpt_process_details 'Jacobson, R. (1998) Private communication'
_exptl_crystal_colour Orange
_exptl_crystal_density_diffrn 1.689
_exptl_crystal_description Prism
_exptl_crystal_F_000 1688.00
_exptl_crystal_size_max 0.18
_exptl_crystal_size_mid 0.15
_exptl_crystal_size_min 0.15
_refine_diff_density_max 0.780
_refine_diff_density_min -0.570
_refine_ls_extinction_method none
_refine_ls_goodness_of_fit_ref 1.133
_refine_ls_hydrogen_treatment constr
_refine_ls_number_parameters 415
_refine_ls_number_reflns 6351
_refine_ls_number_restraints 0
_refine_ls_R_factor_gt 0.0541
_refine_ls_shift/su_max 0.001
_refine_ls_structure_factor_coef Fsqd
_refine_ls_weighting_details 'w = 1/[\s^2^(Fo^2^)+(0.0252P)^2^+5.3075P] where P=(Fo^2^+2Fc^2^)/3'
_refine_ls_weighting_scheme calc
_refine_ls_wR_factor_ref 0.0918
_reflns_number_gt 5023
_reflns_number_total 6504
_reflns_threshold_expression F^2^>2.0\s(F^2^)
_cod_data_source_file ja2014983_si_001_4.cif
_cod_data_source_block (cod)Ir(Me2Benzimid)(PPh3)PF6
_cod_original_cell_volume 3358.0(6)
_cod_original_formula_sum 'Ir P2 F6 N2 C35 H37'
_cod_database_code 4106139

loop_
_symmetry_equiv_pos_site_id
_symmetry_equiv_pos_as_xyz
1 +X,+Y,+Z
2 -X,1/2+Y,1/2-Z
3 -X,-Y,-Z
4 +X,1/2-Y,1/2+Z

loop_
_atom_site_label
_atom_site_type_symbol
_atom_site_fract_x
_atom_site_fract_y
_atom_site_fract_z
_atom_site_U_iso_or_equiv
_atom_site_adp_type
_atom_site_occupancy
_atom_site_symmetry_multiplicity
_atom_site_calc_flag
_atom_site_refinement_flags
Ir(1) Ir 0.55791(3) 0.052238(10) 0.793989(18) 0.03457(9) Uani 1.00 4 d .
P(1) P 0.49641(18) 0.11530(7) 0.67084(12) 0.0351(4) Uani 1.00 4 d .
P(2) P 0.8589(2) 0.14286(9) 0.20556(14) 0.0525(5) Uani 1.00 4 d .
F(1) F 1.0158(7) 0.1323(4) 0.2182(5) 0.180(4) Uani 1.00 4 d .
F(2) F 0.8953(8) 0.1847(3) 0.2898(4) 0.135(3) Uani 1.00 4 d .
F(3) F 0.8549(10) 0.0963(3) 0.2772(5) 0.183(4) Uani 1.00 4 d .
F(4) F 0.7074(6) 0.1579(5) 0.1920(5) 0.190(4) Uani 1.00 4 d .
F(5) F 0.8229(8) 0.1002(2) 0.1234(4) 0.135(3) Uani 1.00 4 d .
F(6) F 0.8686(8) 0.1894(3) 0.1337(4) 0.141(3) Uani 1.00 4 d .
N(1) N 0.4538(6) 0.1359(2) 0.9202(4) 0.0441(15) Uani 1.00 4 d .
N(2) N 0.2874(6) 0.0801(2) 0.8516(4) 0.0419(14) Uani 1.00 4 d .
C(1) C 0.4229(7) 0.0916(3) 0.8597(4) 0.0388(16) Uani 1.00 4 d .
C(2) C 0.5890(8) 0.1633(3) 0.9472(5) 0.064(2) Uani 1.00 4 d .
C(3) C 0.2108(8) 0.0360(3) 0.7939(5) 0.052(2) Uani 1.00 4 d .
C(4) C 0.2292(9) 0.1185(3) 0.9041(5) 0.0505(20) Uani 1.00 4 d .
C(5) C 0.0942(9) 0.1252(3) 0.9135(6) 0.067(2) Uani 1.00 4 d .
C(6) C 0.0718(12) 0.1689(4) 0.9716(7) 0.086(3) Uani 1.00 4 d .
C(7) C 0.1763(13) 0.2032(4) 1.0170(6) 0.086(3) Uani 1.00 4 d .
C(8) C 0.3118(11) 0.1972(3) 1.0069(5) 0.069(3) Uani 1.00 4 d .
C(9) C 0.3350(9) 0.1534(3) 0.9479(5) 0.0488(20) Uani 1.00 4 d .
C(10) C 0.6572(8) 0.0125(3) 0.9276(5) 0.0477(19) Uani 1.00 4 d .
C(11) C 0.8125(8) 0.0101(4) 0.9361(5) 0.059(2) Uani 1.00 4 d .
C(12) C 0.8498(7) -0.0055(3) 0.8441(5) 0.058(2) Uani 1.00 4 d .
C(13) C 0.7511(7) 0.0192(3) 0.7612(5) 0.0455(19) Uani 1.00 4 d .
C(14) C 0.6376(8) -0.0089(3) 0.7073(5) 0.0474(19) Uani 1.00 4 d .
C(15) C 0.5916(9) -0.0667(3) 0.7266(5) 0.056(2) Uani 1.00 4 d .
C(16) C 0.5947(8) -0.0774(3) 0.8298(5) 0.055(2) Uani 1.00 4 d .
C(17) C 0.5599(8) -0.0252(3) 0.8785(5) 0.0460(18) Uani 1.00 4 d .
C(18) C 0.4292(7) 0.1829(3) 0.7037(4) 0.0390(16) Uani 1.00 4 d .
C(19) C 0.2914(8) 0.1845(3) 0.7150(5) 0.0446(18) Uani 1.00 4 d .
C(20) C 0.2425(9) 0.2324(3) 0.7513(5) 0.055(2) Uani 1.00 4 d .
C(21) C 0.3241(10) 0.2785(3) 0.7753(6) 0.063(2) Uani 1.00 4 d .
C(22) C 0.4574(9) 0.2781(3) 0.7626(5) 0.060(2) Uani 1.00 4 d .
C(23) C 0.5113(8) 0.2307(3) 0.7269(5) 0.0463(18) Uani 1.00 4 d .
C(24) C 0.6342(7) 0.1349(3) 0.6128(5) 0.0413(17) Uani 1.00 4 d .
C(25) C 0.7583(8) 0.1534(3) 0.6686(6) 0.059(2) Uani 1.00 4 d .
C(26) C 0.8656(10) 0.1691(4) 0.6267(8) 0.082(3) Uani 1.00 4 d .
C(27) C 0.8509(11) 0.1668(4) 0.5323(8) 0.084(3) Uani 1.00 4 d .
C(28) C 0.7316(12) 0.1461(4) 0.4791(7) 0.082(3) Uani 1.00 4 d .
C(29) C 0.6203(8) 0.1309(3) 0.5176(5) 0.056(2) Uani 1.00 4 d .
C(30) C 0.3539(7) 0.0898(3) 0.5781(4) 0.0405(17) Uani 1.00 4 d .
C(31) C 0.2807(7) 0.1281(3) 0.5115(5) 0.0470(18) Uani 1.00 4 d .
C(32) C 0.1706(8) 0.1095(4) 0.4430(5) 0.057(2) Uani 1.00 4 d .
C(33) C 0.1329(8) 0.0533(4) 0.4412(6) 0.066(2) Uani 1.00 4 d .
C(34) C 0.2024(8) 0.0159(3) 0.5045(6) 0.058(2) Uani 1.00 4 d .
C(35) C 0.3130(7) 0.0347(3) 0.5750(5) 0.0458(18) Uani 1.00 4 d .
H(2A) H 0.6365 0.1499 1.0082 0.077 Uiso 1.00 4 calc R
H(2B) H 0.5767 0.2039 0.9492 0.077 Uiso 1.00 4 calc R
H(2C) H 0.6437 0.1542 0.9022 0.077 Uiso 1.00 4 calc R
H(3A) H 0.2748 0.0118 0.7707 0.063 Uiso 1.00 4 calc R
H(3B) H 0.1459 0.0530 0.7419 0.063 Uiso 1.00 4 calc R
H(3C) H 0.1605 0.0135 0.8305 0.063 Uiso 1.00 4 calc R
H(5) H 0.0220 0.1016 0.8826 0.080 Uiso 1.00 4 calc R
H(6) H -0.0185 0.1751 0.9799 0.104 Uiso 1.00 4 calc R
H(7) H 0.1560 0.2318 1.0562 0.104 Uiso 1.00 4 calc R
H(8) H 0.3836 0.2210 1.0378 0.083 Uiso 1.00 4 calc R
H(10) H 0.6300 0.0297 0.9822 0.057 Uiso 1.00 4 calc R
H(11A) H 0.8528 -0.0180 0.9835 0.070 Uiso 1.00 4 calc R
H(11B) H 0.8529 0.0470 0.9569 0.070 Uiso 1.00 4 calc R
H(12A) H 0.9437 0.0080 0.8450 0.069 Uiso 1.00 4 calc R
H(12B) H 0.8499 -0.0468 0.8381 0.069 Uiso 1.00 4 calc R
H(13) H 0.7954 0.0461 0.7253 0.055 Uiso 1.00 4 calc R
H(14) H 0.6180 0.0010 0.6403 0.057 Uiso 1.00 4 calc R
H(15A) H 0.6515 -0.0946 0.7058 0.068 Uiso 1.00 4 calc R
H(15B) H 0.4969 -0.0727 0.6902 0.068 Uiso 1.00 4 calc R
H(16A) H 0.5282 -0.1073 0.8347 0.066 Uiso 1.00 4 calc R
H(16B) H 0.6872 -0.0906 0.8611 0.066 Uiso 1.00 4 calc R
H(17) H 0.4767 -0.0295 0.9047 0.055 Uiso 1.00 4 calc R
H(19) H 0.2328 0.1532 0.6979 0.054 Uiso 1.00 4 calc R
H(20) H 0.1510 0.2330 0.7594 0.066 Uiso 1.00 4 calc R
H(21) H 0.2898 0.3105 0.8006 0.076 Uiso 1.00 4 calc R
H(22) H 0.5133 0.3104 0.7782 0.072 Uiso 1.00 4 calc R
H(23) H 0.6028 0.2311 0.7187 0.056 Uiso 1.00 4 calc R
H(25) H 0.7698 0.1553 0.7336 0.071 Uiso 1.00 4 calc R
H(26) H 0.9500 0.1816 0.6642 0.098 Uiso 1.00 4 calc R
H(27) H 0.9226 0.1793 0.5048 0.101 Uiso 1.00 4 calc R
H(28) H 0.7235 0.1420 0.4147 0.099 Uiso 1.00 4 calc R
H(29) H 0.5368 0.1181 0.4793 0.067 Uiso 1.00 4 calc R
H(31) H 0.3069 0.1664 0.5138 0.056 Uiso 1.00 4 calc R
H(32) H 0.1221 0.1349 0.3981 0.069 Uiso 1.00 4 calc R
H(33) H 0.0573 0.0406 0.3951 0.079 Uiso 1.00 4 calc R
H(34) H 0.1767 -0.0225 0.5011 0.070 Uiso 1.00 4 calc R
H(35) H 0.3591 0.0091 0.6203 0.055 Uiso 1.00 4 calc R

loop_
_atom_site_aniso_label
_atom_site_aniso_U_11
_atom_site_aniso_U_22
_atom_site_aniso_U_33
_atom_site_aniso_U_12
_atom_site_aniso_U_13
_atom_site_aniso_U_23
Ir(1) 0.03764(16) 0.03379(15) 0.03282(15) 0.00326(14) 0.00905(11) 0.00341(14)
P(1) 0.0363(10) 0.0343(10) 0.0342(10) 0.0002(8) 0.0072(8) 0.0013(8)
P(2) 0.0489(13) 0.0630(14) 0.0427(12) 0.0100(11) 0.0040(10) -0.0030(10)
F(1) 0.089(5) 0.333(12) 0.113(6) 0.075(6) 0.009(4) -0.030(7)
F(2) 0.184(7) 0.127(5) 0.080(4) 0.012(5) 0.002(4) -0.051(4)
F(3) 0.318(11) 0.114(5) 0.086(5) -0.066(6) -0.020(6) 0.045(4)
F(4) 0.062(4) 0.359(12) 0.149(6) 0.041(6) 0.024(4) -0.049(8)
F(5) 0.229(8) 0.082(4) 0.065(4) 0.027(5) -0.027(4) -0.024(3)
F(6) 0.227(8) 0.097(5) 0.096(5) -0.033(5) 0.031(5) 0.022(4)
N(1) 0.058(4) 0.038(3) 0.032(3) 0.004(3) 0.003(3) 0.002(3)
N(2) 0.046(4) 0.037(3) 0.048(4) -0.001(3) 0.021(3) -0.003(3)
C(1) 0.057(5) 0.029(4) 0.031(4) 0.005(3) 0.012(3) -0.002(3)
C(2) 0.074(6) 0.064(5) 0.044(5) -0.007(5) -0.008(4) -0.013(4)
C(3) 0.057(5) 0.043(4) 0.065(5) -0.007(4) 0.032(4) -0.010(4)
C(4) 0.074(6) 0.036(4) 0.049(5) 0.014(4) 0.031(4) 0.006(4)
C(5) 0.075(6) 0.055(5) 0.089(7) 0.011(5) 0.056(5) 0.007(5)
C(6) 0.108(9) 0.073(7) 0.099(8) 0.029(6) 0.068(7) -0.001(6)
C(7) 0.140(10) 0.071(7) 0.059(6) 0.036(7) 0.047(7) -0.012(5)
C(8) 0.116(8) 0.052(5) 0.036(5) 0.022(5) 0.011(5) -0.002(4)
C(9) 0.079(6) 0.041(4) 0.027(4) 0.022(4) 0.014(4) 0.001(3)
C(10) 0.062(5) 0.057(5) 0.024(4) 0.017(4) 0.010(4) 0.015(3)
C(11) 0.050(5) 0.065(5) 0.057(5) 0.004(4) 0.003(4) 0.007(4)
C(12) 0.038(4) 0.064(5) 0.069(6) 0.011(4) 0.008(4) 0.001(4)
C(13) 0.038(4) 0.049(5) 0.059(5) 0.007(4) 0.031(4) 0.008(4)
C(14) 0.065(5) 0.045(4) 0.037(4) 0.013(4) 0.023(4) 0.000(3)
C(15) 0.080(6) 0.042(5) 0.046(5) 0.006(4) 0.010(4) -0.002(3)
C(16) 0.059(5) 0.034(4) 0.073(6) -0.001(4) 0.017(4) 0.014(4)
C(17) 0.057(5) 0.041(4) 0.044(4) 0.004(4) 0.021(4) 0.009(4)
C(18) 0.042(4) 0.040(4) 0.030(4) -0.002(3) -0.001(3) 0.003(3)
C(19) 0.059(5) 0.033(4) 0.039(4) 0.005(4) 0.005(4) 0.002(3)
C(20) 0.066(5) 0.043(5) 0.055(5) 0.010(4) 0.009(4) 0.008(4)
C(21) 0.092(7) 0.038(5) 0.066(6) 0.010(5) 0.030(5) -0.000(4)
C(22) 0.078(6) 0.039(5) 0.061(5) -0.003(4) 0.007(5) -0.002(4)
C(23) 0.053(5) 0.036(4) 0.046(4) -0.005(4) 0.002(4) 0.002(3)
C(24) 0.045(4) 0.037(4) 0.043(4) -0.002(3) 0.014(3) 0.006(3)
C(25) 0.050(5) 0.068(5) 0.060(5) -0.013(4) 0.014(4) -0.004(4)
C(26) 0.062(6) 0.072(7) 0.112(9) -0.014(5) 0.022(6) 0.007(6)
C(27) 0.076(7) 0.087(7) 0.105(9) -0.007(6) 0.054(7) 0.018(7)
C(28) 0.097(8) 0.093(8) 0.071(7) 0.011(6) 0.048(6) 0.014(6)
C(29) 0.058(5) 0.068(5) 0.045(5) -0.001(4) 0.020(4) 0.000(4)
C(30) 0.045(4) 0.045(4) 0.030(4) 0.000(3) 0.006(3) -0.004(3)
C(31) 0.049(5) 0.053(5) 0.038(4) 0.009(4) 0.006(4) 0.010(4)
C(32) 0.050(5) 0.082(6) 0.033(4) 0.012(5) -0.005(4) 0.002(4)
C(33) 0.044(5) 0.091(7) 0.057(5) -0.011(5) 0.002(4) -0.017(5)
C(34) 0.056(5) 0.052(5) 0.065(6) -0.005(4) 0.010(4) -0.016(4)
C(35) 0.038(4) 0.045(4) 0.053(5) 0.004(3) 0.007(4) 0.005(4)

loop_
_atom_type_symbol
_atom_type_description
_atom_type_scat_dispersion_real
_atom_type_scat_dispersion_imag
_atom_type_scat_source
Ir Ir -1.444 7.990
;
International Tables for Crystallography
(1992, Vol. C, Tables 4.2.6.8 and 6.1.1.4)
;
P P 0.102 0.094
;
International Tables for Crystallography
(1992, Vol. C, Tables 4.2.6.8 and 6.1.1.4)
;
F F 0.017 0.010
;
International Tables for Crystallography
(1992, Vol. C, Tables 4.2.6.8 and 6.1.1.4)
;
N N 0.006 0.003
;
International Tables for Crystallography
(1992, Vol. C, Tables 4.2.6.8 and 6.1.1.4)
;
C C 0.003 0.002
;
International Tables for Crystallography
(1992, Vol. C, Tables 4.2.6.8 and 6.1.1.4)
;
H H 0.000 0.000
;
International Tables for Crystallography
(1992, Vol. C, Table 6.1.1.4)
;

loop_
_geom_angle_atom_site_label_1
_geom_angle_atom_site_label_2
_geom_angle_atom_site_label_3
_geom_angle
_geom_angle_publ_flag
P(1) Ir(1) C(1) 89.67(18) yes
P(1) Ir(1) C(10) 163.36(19) yes
P(1) Ir(1) C(13) 98.22(19) yes
P(1) Ir(1) C(14) 91.84(19) yes
P(1) Ir(1) C(17) 159.92(18) yes
C(1) Ir(1) C(10) 88.7(3) yes
C(1) Ir(1) C(13) 162.2(2) yes
C(1) Ir(1) C(14) 159.6(3) yes
C(1) Ir(1) C(17) 91.9(3) yes
C(10) Ir(1) C(13) 79.2(3) yes
C(10) Ir(1) C(14) 95.4(3) yes
C(10) Ir(1) C(17) 36.7(3) yes
C(13) Ir(1) C(14) 36.8(3) yes
C(13) Ir(1) C(17) 86.1(3) yes
C(14) Ir(1) C(17) 79.9(3) yes
Ir(1) P(1) C(18) 113.5(2) yes
Ir(1) P(1) C(24) 115.9(2) yes
Ir(1) P(1) C(30) 113.3(2) yes
C(18) P(1) C(24) 104.9(3) yes
C(18) P(1) C(30) 102.6(3) yes
C(24) P(1) C(30) 105.4(3) yes
F(1) P(2) F(2) 87.7(4) yes
F(1) P(2) F(3) 89.0(5) yes
F(1) P(2) F(4) 175.6(6) yes
F(1) P(2) F(5) 92.2(4) yes
F(1) P(2) F(6) 89.0(5) yes
F(2) P(2) F(3) 86.7(4) yes
F(2) P(2) F(4) 90.0(4) yes
F(2) P(2) F(5) 178.7(3) yes
F(2) P(2) F(6) 93.3(3) yes
F(3) P(2) F(4) 94.7(5) yes
F(3) P(2) F(5) 92.0(3) yes
F(3) P(2) F(6) 178.0(5) yes
F(4) P(2) F(5) 90.1(5) yes
F(4) P(2) F(6) 87.4(5) yes
F(5) P(2) F(6) 88.1(3) yes
C(1) N(1) C(2) 125.2(7) yes
C(1) N(1) C(9) 109.8(6) yes
C(2) N(1) C(9) 124.9(6) yes
C(1) N(2) C(3) 125.2(6) yes
C(1) N(2) C(4) 110.3(6) yes
C(3) N(2) C(4) 124.5(6) yes
Ir(1) C(1) N(1) 125.8(5) yes
Ir(1) C(1) N(2) 127.7(5) yes
N(1) C(1) N(2) 106.6(6) yes
N(2) C(4) C(5) 131.1(7) yes
N(2) C(4) C(9) 106.5(7) yes
C(5) C(4) C(9) 122.3(7) yes
C(4) C(5) C(6) 116.0(8) yes
C(5) C(6) C(7) 122.3(11) yes
C(6) C(7) C(8) 122.1(10) yes
C(7) C(8) C(9) 115.9(8) yes
N(1) C(9) C(4) 106.7(6) yes
N(1) C(9) C(8) 131.9(7) yes
C(4) C(9) C(8) 121.4(8) yes
Ir(1) C(10) C(11) 109.3(5) yes
Ir(1) C(10) C(17) 71.9(4) yes
C(11) C(10) C(17) 126.1(7) yes
C(10) C(11) C(12) 112.3(6) yes
C(11) C(12) C(13) 112.7(6) yes
Ir(1) C(13) C(12) 113.3(5) yes
Ir(1) C(13) C(14) 70.6(4) yes
C(12) C(13) C(14) 125.1(7) yes
Ir(1) C(14) C(13) 72.6(4) yes
Ir(1) C(14) C(15) 109.1(6) yes
C(13) C(14) C(15) 124.8(6) yes
C(14) C(15) C(16) 113.7(6) yes
C(15) C(16) C(17) 112.6(6) yes
Ir(1) C(17) C(10) 71.4(4) yes
Ir(1) C(17) C(16) 112.5(5) yes
C(10) C(17) C(16) 124.6(7) yes
P(1) C(18) C(19) 118.2(5) yes
P(1) C(18) C(23) 123.1(6) yes
C(19) C(18) C(23) 118.4(6) yes
C(18) C(19) C(20) 119.9(6) yes
C(19) C(20) C(21) 121.3(8) yes
C(20) C(21) C(22) 119.5(8) yes
C(21) C(22) C(23) 121.2(7) yes
C(18) C(23) C(22) 119.6(7) yes
P(1) C(24) C(25) 117.2(6) yes
P(1) C(24) C(29) 123.0(5) yes
C(25) C(24) C(29) 119.8(7) yes
C(24) C(25) C(26) 118.9(8) yes
C(25) C(26) C(27) 121.5(8) yes
C(26) C(27) C(28) 119.0(11) yes
C(27) C(28) C(29) 121.5(10) yes
C(24) C(29) C(28) 119.2(7) yes
P(1) C(30) C(31) 119.9(5) yes
P(1) C(30) C(35) 120.8(5) yes
C(31) C(30) C(35) 119.2(6) yes
C(30) C(31) C(32) 120.3(7) yes
C(31) C(32) C(33) 119.0(7) yes
C(32) C(33) C(34) 121.4(7) yes
C(33) C(34) C(35) 119.8(7) yes
C(30) C(35) C(34) 120.3(6) yes
N(1) C(2) H(2A) 109.475 yes
N(1) C(2) H(2B) 109.468 yes
N(1) C(2) H(2C) 109.464 yes
H(2A) C(2) H(2B) 109.483 yes
H(2A) C(2) H(2C) 109.464 yes
H(2B) C(2) H(2C) 109.473 yes
N(2) C(3) H(3A) 109.478 yes
N(2) C(3) H(3B) 109.477 yes
N(2) C(3) H(3C) 109.479 yes
H(3A) C(3) H(3B) 109.465 yes
H(3A) C(3) H(3C) 109.460 yes
H(3B) C(3) H(3C) 109.470 yes
C(4) C(5) H(5) 122.004 yes
C(6) C(5) H(5) 122.000 yes
C(5) C(6) H(6) 118.884 yes
C(7) C(6) H(6) 118.865 yes
C(6) C(7) H(7) 118.955 yes
C(8) C(7) H(7) 118.955 yes
C(7) C(8) H(8) 122.020 yes
C(9) C(8) H(8) 122.030 yes
Ir(1) C(10) H(10) 113.808 yes
C(11) C(10) H(10) 113.815 yes
C(17) C(10) H(10) 113.806 yes
C(10) C(11) H(11A) 109.153 yes
C(10) C(11) H(11B) 109.153 yes
C(12) C(11) H(11A) 109.151 yes
C(12) C(11) H(11B) 109.157 yes
H(11A) C(11) H(11B) 107.865 yes
C(11) C(12) H(12A) 109.050 yes
C(11) C(12) H(12B) 109.056 yes
C(13) C(12) H(12A) 109.050 yes
C(13) C(12) H(12B) 109.057 yes
H(12A) C(12) H(12B) 107.823 yes
Ir(1) C(13) H(13) 113.484 yes
C(12) C(13) H(13) 113.489 yes
C(14) C(13) H(13) 113.487 yes
Ir(1) C(14) H(14) 114.168 yes
C(13) C(14) H(14) 114.164 yes
C(15) C(14) H(14) 114.163 yes
C(14) C(15) H(15A) 108.834 yes
C(14) C(15) H(15B) 108.834 yes
C(16) C(15) H(15A) 108.824 yes
C(16) C(15) H(15B) 108.828 yes
H(15A) C(15) H(15B) 107.685 yes
C(15) C(16) H(16A) 109.077 yes
C(15) C(16) H(16B) 109.086 yes
C(17) C(16) H(16A) 109.080 yes
C(17) C(16) H(16B) 109.084 yes
H(16A) C(16) H(16B) 107.826 yes
Ir(1) C(17) H(17) 113.683 yes
C(10) C(17) H(17) 113.679 yes
C(16) C(17) H(17) 113.683 yes
C(18) C(19) H(19) 120.041 yes
C(20) C(19) H(19) 120.023 yes
C(19) C(20) H(20) 119.369 yes
C(21) C(20) H(20) 119.377 yes
C(20) C(21) H(21) 120.236 yes
C(22) C(21) H(21) 120.242 yes
C(21) C(22) H(22) 119.377 yes
C(23) C(22) H(22) 119.396 yes
C(18) C(23) H(23) 120.176 yes
C(22) C(23) H(23) 120.195 yes
C(24) C(25) H(25) 120.559 yes
C(26) C(25) H(25) 120.569 yes
C(25) C(26) H(26) 119.247 yes
C(27) C(26) H(26) 119.242 yes
C(26) C(27) H(27) 120.523 yes
C(28) C(27) H(27) 120.517 yes
C(27) C(28) H(28) 119.242 yes
C(29) C(28) H(28) 119.244 yes
C(24) C(29) H(29) 120.397 yes
C(28) C(29) H(29) 120.390 yes
C(30) C(31) H(31) 119.853 yes
C(32) C(31) H(31) 119.851 yes
C(31) C(32) H(32) 120.484 yes
C(33) C(32) H(32) 120.477 yes
C(32) C(33) H(33) 119.301 yes
C(34) C(33) H(33) 119.289 yes
C(33) C(34) H(34) 120.105 yes
C(35) C(34) H(34) 120.109 yes
C(30) C(35) H(35) 119.875 yes
C(34) C(35) H(35) 119.855 yes

loop_
_geom_bond_atom_site_label_1
_geom_bond_atom_site_label_2
_geom_bond_distance
_geom_bond_publ_flag
Ir(1) P(1) 2.3215(17) yes
Ir(1) C(1) 2.042(7) yes
Ir(1) C(10) 2.204(7) yes
Ir(1) C(13) 2.216(8) yes
Ir(1) C(14) 2.190(8) yes
Ir(1) C(17) 2.211(7) yes
P(1) C(18) 1.835(7) yes
P(1) C(24) 1.824(8) yes
P(1) C(30) 1.832(6) yes
P(2) F(1) 1.542(7) yes
P(2) F(2) 1.564(6) yes
P(2) F(3) 1.530(7) yes
P(2) F(4) 1.510(7) yes
P(2) F(5) 1.555(6) yes
P(2) F(6) 1.544(7) yes
N(1) C(1) 1.365(8) yes
N(1) C(2) 1.458(10) yes
N(1) C(9) 1.392(11) yes
N(2) C(1) 1.347(9) yes
N(2) C(3) 1.447(9) yes
N(2) C(4) 1.397(10) yes
C(4) C(5) 1.383(13) yes
C(4) C(9) 1.375(10) yes
C(5) C(6) 1.391(14) yes
C(6) C(7) 1.364(15) yes
C(7) C(8) 1.389(17) yes
C(8) C(9) 1.402(11) yes
C(10) C(11) 1.514(11) yes
C(10) C(17) 1.390(10) yes
C(11) C(12) 1.529(12) yes
C(12) C(13) 1.501(10) yes
C(13) C(14) 1.391(9) yes
C(14) C(15) 1.487(10) yes
C(15) C(16) 1.535(11) yes
C(16) C(17) 1.504(10) yes
C(18) C(19) 1.411(11) yes
C(18) C(23) 1.389(9) yes
C(19) C(20) 1.384(11) yes
C(20) C(21) 1.354(11) yes
C(21) C(22) 1.374(14) yes
C(22) C(23) 1.392(11) yes
C(24) C(25) 1.386(10) yes
C(24) C(29) 1.383(10) yes
C(25) C(26) 1.393(14) yes
C(26) C(27) 1.368(17) yes
C(27) C(28) 1.354(14) yes
C(28) C(29) 1.395(15) yes
C(30) C(31) 1.409(9) yes
C(30) C(35) 1.362(10) yes
C(31) C(32) 1.381(9) yes
C(32) C(33) 1.379(13) yes
C(33) C(34) 1.354(11) yes
C(34) C(35) 1.401(10) yes
C(2) H(2A) 0.970 yes
C(2) H(2B) 0.970 yes
C(2) H(2C) 0.970 yes
C(3) H(3A) 0.970 yes
C(3) H(3B) 0.970 yes
C(3) H(3C) 0.970 yes
C(5) H(5) 0.940 yes
C(6) H(6) 0.940 yes
C(7) H(7) 0.940 yes
C(8) H(8) 0.940 yes
C(10) H(10) 0.990 yes
C(11) H(11A) 0.980 yes
C(11) H(11B) 0.980 yes
C(12) H(12A) 0.980 yes
C(12) H(12B) 0.980 yes
C(13) H(13) 0.990 yes
C(14) H(14) 0.990 yes
C(15) H(15A) 0.980 yes
C(15) H(15B) 0.980 yes
C(16) H(16A) 0.980 yes
C(16) H(16B) 0.980 yes
C(17) H(17) 0.990 yes
C(19) H(19) 0.940 yes
C(20) H(20) 0.940 yes
C(21) H(21) 0.940 yes
C(22) H(22) 0.940 yes
C(23) H(23) 0.940 yes
C(25) H(25) 0.940 yes
C(26) H(26) 0.940 yes
C(27) H(27) 0.940 yes
C(28) H(28) 0.940 yes
C(29) H(29) 0.940 yes
C(31) H(31) 0.940 yes
C(32) H(32) 0.940 yes
C(33) H(33) 0.940 yes
C(34) H(34) 0.940 yes
C(35) H(35) 0.940 yes

loop_
_geom_contact_atom_site_label_1
_geom_contact_atom_site_label_2
_geom_contact_distance
_geom_contact_publ_flag
_geom_contact_site_symmetry_2
Ir(1) C(2) 3.429(8) yes .
Ir(1) C(3) 3.456(8) yes .
N(1) C(3) 3.579(9) yes .
N(1) C(5) 3.547(11) yes .
N(1) C(10) 3.529(9) yes .
N(1) C(18) 3.336(9) yes .
N(1) C(19) 3.297(8) yes .
N(2) C(2) 3.586(9) yes .
N(2) C(8) 3.563(10) yes .
N(2) C(19) 3.190(9) yes .
C(1) C(18) 3.164(9) yes .
C(1) C(19) 3.134(9) yes .
C(2) C(8) 3.166(14) yes .
C(2) C(23) 3.543(10) yes .
C(3) C(5) 3.129(12) yes .
C(3) C(35) 3.592(12) yes .
C(4) C(7) 2.727(13) yes .
C(4) C(19) 3.369(11) yes .
C(4) C(20) 3.531(10) yes .
C(5) C(8) 2.844(12) yes .
C(6) C(9) 2.729(15) yes .
C(9) C(19) 3.444(9) yes .
C(9) C(20) 3.397(10) yes .
C(10) C(15) 3.442(10) yes .
C(11) C(14) 3.459(10) yes .
C(11) C(16) 3.139(10) yes .
C(12) C(15) 3.104(10) yes .
C(12) C(16) 3.010(11) yes .
C(12) C(17) 3.059(11) yes .
C(13) C(16) 3.053(11) yes .
C(13) C(24) 3.529(9) yes .
C(13) C(25) 3.458(11) yes .
C(14) C(35) 3.518(10) yes .
C(18) C(21) 2.792(11) yes .
C(18) C(25) 3.481(11) yes .
C(18) C(31) 3.161(9) yes .
C(19) C(22) 2.749(10) yes .
C(19) C(30) 3.165(10) yes .
C(19) C(31) 3.263(10) yes .
C(20) C(23) 2.763(12) yes .
C(23) C(24) 3.217(10) yes .
C(23) C(25) 3.315(11) yes .
C(24) C(27) 2.778(14) yes .
C(24) C(31) 3.486(9) yes .
C(25) C(28) 2.753(13) yes .
C(26) C(29) 2.747(12) yes .
C(29) C(30) 3.122(11) yes .
C(29) C(31) 3.343(11) yes .
C(30) C(33) 2.761(10) yes .
C(31) C(34) 2.755(11) yes .
C(32) C(35) 2.769(10) yes .
F(1) C(12) 3.483(13) yes 3_756
F(1) C(32) 3.368(10) yes 1_655
F(2) C(32) 3.593(10) yes 1_655
F(3) C(3) 3.313(10) yes 3_656
F(3) C(32) 3.523(11) yes 1_655
F(3) C(33) 3.387(11) yes 1_655
F(4) C(2) 3.538(10) yes 1_554
F(4) C(16) 3.497(11) yes 3_656
F(4) C(22) 3.262(12) yes 4_554
F(4) C(23) 3.375(12) yes 4_554
F(5) C(2) 3.410(9) yes 1_554
F(5) C(3) 3.481(9) yes 3_656
F(5) C(11) 3.469(10) yes 1_554
F(6) C(2) 3.491(9) yes 1_554
F(6) C(6) 3.485(15) yes 1_654
F(6) C(26) 3.343(11) yes 4_554
C(2) F(4) 3.538(10) yes 1_556
C(2) F(5) 3.410(9) yes 1_556
C(2) F(6) 3.491(9) yes 1_556
C(3) F(3) 3.313(10) yes 3_656
C(3) F(5) 3.481(9) yes 3_656
C(6) F(6) 3.485(15) yes 1_456
C(11) F(5) 3.469(10) yes 1_556
C(12) F(1) 3.483(13) yes 3_756
C(16) F(4) 3.497(11) yes 3_656
C(22) F(4) 3.262(12) yes 4_555
C(23) F(4) 3.375(12) yes 4_555
C(26) F(6) 3.343(11) yes 4_555
C(32) F(1) 3.368(10) yes 1_455
C(32) F(2) 3.593(10) yes 1_455
C(32) F(3) 3.523(11) yes 1_455
C(33) F(3) 3.387(11) yes 1_455
Ir(1) H(2C) 2.9072 yes .
Ir(1) H(3A) 2.9061 yes .
Ir(1) H(11B) 3.3409 yes .
Ir(1) H(15B) 3.3159 yes .
Ir(1) H(25) 3.4576 yes .
Ir(1) H(35) 3.0339 yes .
P(1) H(2C) 3.5170 yes .
P(1) H(13) 3.3181 yes .
P(1) H(14) 3.0294 yes .
P(1) H(19) 2.8690 yes .
P(1) H(23) 2.9581 yes .
P(1) H(25) 2.8191 yes .
P(1) H(29) 2.9408 yes .
P(1) H(31) 2.8963 yes .
P(1) H(35) 2.8705 yes .
N(1) H(8) 2.8404 yes .
N(1) H(10) 3.0743 yes .
N(1) H(19) 3.5317 yes .
N(2) H(5) 2.8115 yes .
N(2) H(17) 3.1885 yes .
N(2) H(19) 2.8026 yes .
C(1) H(2A) 3.0134 yes .
C(1) H(2B) 3.1935 yes .
C(1) H(2C) 2.5953 yes .
C(1) H(3A) 2.5602 yes .
C(1) H(3B) 3.0376 yes .
C(1) H(3C) 3.1348 yes .
C(1) H(10) 2.8172 yes .
C(1) H(17) 2.9573 yes .
C(1) H(19) 3.0544 yes .
C(2) H(8) 2.9984 yes .
C(2) H(10) 3.2066 yes .
C(3) H(5) 2.9492 yes .
C(3) H(17) 3.1711 yes .
C(3) H(19) 3.1383 yes .
C(3) H(35) 3.2847 yes .
C(4) H(3A) 3.2888 yes .
C(4) H(3B) 2.8116 yes .
C(4) H(3C) 2.7301 yes .
C(4) H(6) 3.2060 yes .
C(4) H(8) 3.2755 yes .
C(4) H(19) 3.1556 yes .
C(4) H(20) 3.4234 yes .
C(5) H(3B) 3.1861 yes .
C(5) H(3C) 3.0399 yes .
C(5) H(7) 3.2492 yes .
C(5) H(20) 3.5405 yes .
C(6) H(8) 3.2612 yes .
C(7) H(5) 3.2643 yes .
C(8) H(2A) 3.3980 yes .
C(8) H(2B) 2.9361 yes .
C(8) H(6) 3.2452 yes .
C(9) H(2A) 2.9173 yes .
C(9) H(2B) 2.6693 yes .
C(9) H(2C) 3.2729 yes .
C(9) H(5) 3.2681 yes .
C(9) H(7) 3.2217 yes .
C(9) H(19) 3.5973 yes .
C(9) H(20) 3.5079 yes .
C(10) H(2A) 3.4754 yes .
C(10) H(2C) 3.3650 yes .
C(10) H(12A) 3.3294 yes .
C(10) H(12B) 2.9121 yes .
C(10) H(16A) 3.2766 yes .
C(10) H(16B) 2.6683 yes .
C(11) H(13) 3.1900 yes .
C(11) H(16B) 2.7936 yes .
C(11) H(17) 3.3819 yes .
C(12) H(10) 3.3990 yes .
C(12) H(14) 3.3499 yes .
C(12) H(15A) 3.2619 yes .
C(12) H(16B) 2.6217 yes .
C(13) H(11A) 3.3230 yes .
C(13) H(11B) 2.9097 yes .
C(13) H(15A) 2.9149 yes .
C(13) H(15B) 3.3089 yes .
C(13) H(16B) 3.1162 yes .
C(13) H(25) 3.2510 yes .
C(14) H(12A) 3.2717 yes .
C(14) H(12B) 2.6679 yes .
C(14) H(16A) 3.3190 yes .
C(14) H(16B) 2.9337 yes .
C(14) H(35) 2.7994 yes .
C(15) H(12B) 2.7515 yes .
C(15) H(13) 3.3444 yes .
C(15) H(17) 3.2091 yes .
C(15) H(35) 3.0564 yes .
C(16) H(10) 3.3486 yes .
C(16) H(11A) 3.3212 yes .
C(16) H(12B) 2.6035 yes .
C(16) H(14) 3.4013 yes .
C(17) H(3A) 3.0400 yes .
C(17) H(11A) 2.9684 yes .
C(17) H(11B) 3.3395 yes .
C(17) H(12B) 3.1020 yes .
C(17) H(15A) 3.3209 yes .
C(17) H(15B) 2.9281 yes .
C(18) H(2C) 3.2780 yes .
C(18) H(20) 3.2666 yes .
C(18) H(22) 3.2496 yes .
C(18) H(25) 3.3637 yes .
C(18) H(31) 2.8164 yes .
C(19) H(3B) 3.4850 yes .
C(19) H(21) 3.2339 yes .
C(19) H(23) 3.2609 yes .
C(19) H(31) 3.0346 yes .
C(20) H(22) 3.2014 yes .
C(21) H(19) 3.2282 yes .
C(21) H(23) 3.2549 yes .
C(22) H(2B) 3.2511 yes .
C(22) H(20) 3.2044 yes .
C(23) H(2B) 3.2563 yes .
C(23) H(2C) 3.1844 yes .
C(23) H(19) 3.2567 yes .
C(23) H(21) 3.2576 yes .
C(23) H(25) 3.1003 yes .
C(24) H(13) 2.9167 yes .
C(24) H(14) 3.1957 yes .
C(24) H(23) 2.8131 yes .
C(24) H(26) 3.2400 yes .
C(24) H(28) 3.2407 yes .
C(24) H(31) 3.3258 yes .
C(25) H(13) 2.6684 yes .
C(25) H(23) 2.6058 yes .
C(25) H(27) 3.2576 yes .
C(25) H(29) 3.2475 yes .
C(26) H(13) 3.3899 yes .
C(26) H(23) 3.5109 yes .
C(26) H(28) 3.1924 yes .
C(27) H(25) 3.2548 yes .
C(27) H(29) 3.2408 yes .
C(28) H(26) 3.1907 yes .
C(29) H(14) 3.5646 yes .
C(29) H(25) 3.2480 yes .
C(29) H(27) 3.2469 yes .
C(29) H(31) 3.2014 yes .
C(30) H(14) 3.3163 yes .
C(30) H(19) 2.7822 yes .
C(30) H(29) 2.6515 yes .
C(30) H(32) 3.2715 yes .
C(30) H(34) 3.2411 yes .
C(31) H(19) 2.9510 yes .
C(31) H(29) 2.6923 yes .
C(31) H(33) 3.2253 yes .
C(31) H(35) 3.2426 yes .
C(32) H(29) 3.5485 yes .
C(32) H(34) 3.2294 yes .
C(33) H(31) 3.2285 yes .
C(33) H(35) 3.2279 yes .
C(34) H(32) 3.2282 yes .
C(35) H(3A) 3.0405 yes .
C(35) H(3B) 3.2871 yes .
C(35) H(14) 3.0606 yes .
C(35) H(15B) 3.3532 yes .
C(35) H(19) 3.5194 yes .
C(35) H(29) 3.4905 yes .
C(35) H(31) 3.2358 yes .
C(35) H(33) 3.2316 yes .
H(2A) H(8) 3.1250 yes .
H(2A) H(10) 2.8616 yes .
H(2A) H(11B) 3.4330 yes .
H(2B) H(8) 2.5763 yes .
H(2B) H(22) 3.5154 yes .
H(2B) H(23) 3.5243 yes .
H(2C) H(10) 3.1806 yes .
H(2C) H(11B) 3.2545 yes .
H(2C) H(23) 3.2080 yes .
H(2C) H(25) 3.0217 yes .
H(3A) H(15B) 3.3751 yes .
H(3A) H(17) 2.6609 yes .
H(3A) H(19) 3.5019 yes .
H(3A) H(35) 2.5377 yes .
H(3B) H(5) 2.8744 yes .
H(3B) H(19) 2.6479 yes .
H(3B) H(35) 3.2305 yes .
H(3C) H(5) 2.6952 yes .
H(3C) H(17) 3.2389 yes .
H(5) H(6) 2.3437 yes .
H(6) H(7) 2.2728 yes .
H(7) H(8) 2.3427 yes .
H(10) H(11A) 2.4716 yes .
H(10) H(11B) 2.3541 yes .
H(10) H(16B) 3.4701 yes .
H(10) H(17) 2.1877 yes .
H(11A) H(12A) 2.4854 yes .
H(11A) H(12B) 2.2441 yes .
H(11A) H(16B) 2.7497 yes .
H(11B) H(12A) 2.2448 yes .
H(11B) H(12B) 2.8216 yes .
H(11B) H(13) 3.3329 yes .
H(12A) H(13) 2.2168 yes .
H(12A) H(16B) 3.4926 yes .
H(12B) H(13) 2.7324 yes .
H(12B) H(14) 3.4701 yes .
H(12B) H(15A) 2.6854 yes .
H(12B) H(16A) 3.4801 yes .
H(12B) H(16B) 2.0058 yes .
H(13) H(14) 2.1906 yes .
H(13) H(25) 2.5979 yes .
H(14) H(15A) 2.4484 yes .
H(14) H(15B) 2.3244 yes .
H(14) H(35) 2.5200 yes .
H(15A) H(16A) 2.4970 yes .
H(15A) H(16B) 2.2388 yes .
H(15B) H(16A) 2.2370 yes .
H(15B) H(16B) 2.8179 yes .
H(15B) H(17) 3.3707 yes .
H(15B) H(35) 2.4541 yes .
H(16A) H(17) 2.2221 yes .
H(16B) H(17) 2.7274 yes .
H(19) H(20) 2.3155 yes .
H(19) H(31) 2.9823 yes .
H(20) H(21) 2.2880 yes .
H(21) H(22) 2.3088 yes .
H(22) H(23) 2.3266 yes .
H(23) H(25) 2.4124 yes .
H(25) H(26) 2.3305 yes .
H(26) H(27) 2.3054 yes .
H(27) H(28) 2.2910 yes .
H(28) H(29) 2.3296 yes .
H(29) H(31) 2.6941 yes .
H(31) H(32) 2.3254 yes .
H(32) H(33) 2.3157 yes .
H(33) H(34) 2.2851 yes .
H(34) H(35) 2.3411 yes .
P(2) H(2A) 3.2348 yes 1_554
P(2) H(32) 3.3999 yes 1_655
F(1) H(6) 3.5981 yes 1_654
F(1) H(12A) 3.4907 yes 3_756
F(1) H(12B) 2.6502 yes 3_756
F(1) H(15A) 3.3516 yes 3_756
F(1) H(16B) 3.5376 yes 3_756
F(1) H(20) 3.4513 yes 4_654
F(1) H(21) 3.0280 yes 4_654
F(1) H(32) 2.6258 yes 1_655
F(1) H(33) 3.3450 yes 1_655
F(2) H(20) 3.3008 yes 4_654
F(2) H(23) 3.4750 yes 4_554
F(2) H(27) 3.1228 yes .
F(2) H(28) 2.9498 yes .
F(2) H(32) 2.7132 yes 1_655
F(3) H(3A) 2.8748 yes 3_656
F(3) H(3B) 3.5371 yes 3_656
F(3) H(3C) 3.0278 yes 3_656
F(3) H(28) 2.8540 yes .
F(3) H(32) 2.9808 yes 1_655
F(3) H(33) 2.6851 yes 1_655
F(4) H(2A) 2.6495 yes 1_554
F(4) H(15B) 3.5676 yes 3_656
F(4) H(16A) 2.5704 yes 3_656
F(4) H(22) 2.6379 yes 4_554
F(4) H(23) 2.8771 yes 4_554
F(4) H(28) 3.2719 yes .
F(5) H(2A) 2.5017 yes 1_554
F(5) H(2C) 3.5798 yes 1_554
F(5) H(3A) 3.3236 yes 3_656
F(5) H(3C) 2.7656 yes 3_656
F(5) H(6) 3.4012 yes 1_654
F(5) H(10) 2.9938 yes 1_554
F(5) H(11A) 3.5214 yes 1_554
F(5) H(11B) 2.8319 yes 1_554
F(5) H(12A) 3.4056 yes 3_756
F(5) H(12B) 3.4011 yes 3_756
F(5) H(17) 3.3458 yes 3_656
F(6) H(2A) 2.7686 yes 1_554
F(6) H(2B) 3.5129 yes 1_554
F(6) H(6) 2.7645 yes 1_654
F(6) H(7) 3.4428 yes 1_654
F(6) H(20) 3.5040 yes 4_654
F(6) H(26) 3.1574 yes 4_554
N(1) H(17) 3.5580 yes 3_657
N(2) H(10) 3.5362 yes 3_657
N(2) H(11A) 3.3918 yes 3_657
C(3) H(11A) 3.5033 yes 3_657
C(3) H(12A) 2.9807 yes 1_455
C(4) H(11A) 3.1064 yes 3_657
C(4) H(16B) 3.4387 yes 3_657
C(5) H(11A) 2.9390 yes 3_657
C(5) H(11B) 3.1944 yes 1_455
C(5) H(12A) 3.1969 yes 1_455
C(6) H(11B) 3.5801 yes 1_455
C(6) H(16B) 3.5434 yes 3_657
C(7) H(16B) 3.3220 yes 3_657
C(7) H(31) 3.3441 yes 4_555
C(8) H(16A) 3.2870 yes 3_657
C(8) H(16B) 3.1798 yes 3_657
C(8) H(31) 3.2242 yes 4_555
C(9) H(16A) 3.3678 yes 3_657
C(9) H(16B) 3.2333 yes 3_657
C(10) H(10) 3.5411 yes 3_657
C(10) H(17) 3.0814 yes 3_657
C(11) H(3C) 3.4358 yes 3_657
C(11) H(5) 3.2140 yes 1_655
C(11) H(11A) 3.2640 yes 3_757
C(11) H(11B) 3.5956 yes 3_757
C(11) H(12A) 3.5943 yes 3_757
C(12) H(3C) 3.1573 yes 1_655
C(12) H(5) 3.0317 yes 1_655
C(12) H(11A) 3.4744 yes 3_757
C(13) H(5) 3.4678 yes 1_655
C(13) H(33) 3.5863 yes 3_656
C(15) H(21) 3.1859 yes 2_646
C(15) H(22) 3.0772 yes 2_646
C(15) H(29) 3.2512 yes 3_656
C(16) H(22) 3.1531 yes 2_646
C(17) H(10) 3.0816 yes 3_657
C(17) H(17) 3.5406 yes 3_657
C(18) H(8) 3.2925 yes 4_554
C(19) H(7) 3.1260 yes 4_554
C(19) H(26) 3.2927 yes 1_455
C(20) H(7) 2.9345 yes 4_554
C(20) H(26) 3.1307 yes 1_455
C(21) H(7) 3.2940 yes 4_554
C(21) H(15A) 3.0148 yes 2_656
C(22) H(8) 3.2299 yes 4_554
C(22) H(15A) 3.2634 yes 2_656
C(22) H(16A) 3.0811 yes 2_656
C(22) H(28) 3.5880 yes 4_555
C(23) H(8) 3.0156 yes 4_554
C(26) H(19) 3.5689 yes 1_655
C(26) H(20) 3.4058 yes 1_655
C(27) H(34) 3.4456 yes 3_656
C(28) H(15B) 3.4377 yes 3_656
C(28) H(22) 3.4082 yes 4_554
C(28) H(34) 3.0535 yes 3_656
C(29) H(15B) 3.3211 yes 3_656
C(29) H(34) 3.3053 yes 3_656
C(31) H(15A) 3.5076 yes 3_656
C(31) H(21) 3.4502 yes 4_554
C(32) H(15A) 3.1246 yes 3_656
C(32) H(21) 3.2358 yes 4_554
C(32) H(27) 3.2517 yes 1_455
C(33) H(13) 3.5799 yes 3_656
C(33) H(14) 3.2400 yes 3_656
C(33) H(15A) 3.5034 yes 3_656
C(33) H(34) 3.4360 yes 3_556
C(34) H(14) 3.0949 yes 3_656
C(34) H(33) 3.5049 yes 3_556
C(35) H(14) 3.4971 yes 3_656
H(2A) P(2) 3.2348 yes 1_556
H(2A) F(4) 2.6495 yes 1_556
H(2A) F(5) 2.5017 yes 1_556
H(2A) F(6) 2.7686 yes 1_556
H(2A) H(6) 3.5815 yes 1_655
H(2A) H(16A) 3.2745 yes 3_657
H(2A) H(17) 3.4097 yes 3_657
H(2B) F(6) 3.5129 yes 1_556
H(2C) F(5) 3.5798 yes 1_556
H(2C) H(6) 3.3190 yes 1_655
H(3A) F(3) 2.8748 yes 3_656
H(3A) F(5) 3.3236 yes 3_656
H(3B) F(3) 3.5371 yes 3_656
H(3B) H(12A) 2.9671 yes 1_455
H(3B) H(13) 3.4250 yes 1_455
H(3B) H(33) 3.3435 yes 3_556
H(3C) F(3) 3.0278 yes 3_656
H(3C) F(5) 2.7656 yes 3_656
H(3C) C(11) 3.4358 yes 3_657
H(3C) C(12) 3.1573 yes 1_455
H(3C) H(10) 3.2251 yes 3_657
H(3C) H(11A) 2.7765 yes 3_657
H(3C) H(11B) 3.4749 yes 3_657
H(3C) H(12A) 2.2066 yes 1_455
H(3C) H(12B) 3.4120 yes 1_455
H(5) C(11) 3.2140 yes 1_455
H(5) C(12) 3.0317 yes 1_455
H(5) C(13) 3.4678 yes 1_455
H(5) H(11A) 2.8703 yes 3_657
H(5) H(11B) 2.5461 yes 1_455
H(5) H(12A) 2.3659 yes 1_455
H(5) H(13) 3.1288 yes 1_455
H(5) H(25) 3.1941 yes 1_455
H(6) F(1) 3.5981 yes 1_456
H(6) F(5) 3.4012 yes 1_456
H(6) F(6) 2.7645 yes 1_456
H(6) H(2A) 3.5815 yes 1_455
H(6) H(2C) 3.3190 yes 1_455
H(6) H(11B) 3.2699 yes 1_455
H(6) H(27) 3.5205 yes 4_455
H(7) F(6) 3.4428 yes 1_456
H(7) C(19) 3.1260 yes 4_555
H(7) C(20) 2.9345 yes 4_555
H(7) C(21) 3.2940 yes 4_555
H(7) H(19) 3.4079 yes 4_555
H(7) H(20) 3.1193 yes 4_555
H(7) H(26) 3.5113 yes 4_455
H(7) H(27) 3.0887 yes 4_455
H(7) H(31) 2.9705 yes 4_555
H(8) C(18) 3.2925 yes 4_555
H(8) C(22) 3.2299 yes 4_555
H(8) C(23) 3.0156 yes 4_555
H(8) H(16A) 3.2812 yes 3_657
H(8) H(16B) 3.5584 yes 3_657
H(8) H(22) 3.5665 yes 4_555
H(8) H(23) 3.2410 yes 4_555
H(8) H(31) 2.7665 yes 4_555
H(10) F(5) 2.9938 yes 1_556
H(10) N(2) 3.5362 yes 3_657
H(10) C(10) 3.5411 yes 3_657
H(10) C(17) 3.0816 yes 3_657
H(10) H(3C) 3.2251 yes 3_657
H(10) H(10) 3.0788 yes 3_657
H(10) H(17) 2.1652 yes 3_657
H(11A) F(5) 3.5214 yes 1_556
H(11A) N(2) 3.3918 yes 3_657
H(11A) C(3) 3.5033 yes 3_657
H(11A) C(4) 3.1064 yes 3_657
H(11A) C(5) 2.9390 yes 3_657
H(11A) C(11) 3.2640 yes 3_757
H(11A) C(12) 3.4744 yes 3_757
H(11A) H(3C) 2.7765 yes 3_657
H(11A) H(5) 2.8703 yes 3_657
H(11A) H(11A) 2.9685 yes 3_757
H(11A) H(11B) 2.9286 yes 3_757
H(11A) H(12A) 2.8664 yes 3_757
H(11B) F(5) 2.8319 yes 1_556
H(11B) C(5) 3.1944 yes 1_655
H(11B) C(6) 3.5801 yes 1_655
H(11B) C(11) 3.5956 yes 3_757
H(11B) H(3C) 3.4749 yes 3_657
H(11B) H(5) 2.5461 yes 1_655
H(11B) H(6) 3.2699 yes 1_655
H(11B) H(11A) 2.9286 yes 3_757
H(11B) H(12A) 3.4102 yes 3_757
H(12A) F(1) 3.4907 yes 3_756
H(12A) F(5) 3.4056 yes 3_756
H(12A) C(3) 2.9807 yes 1_655
H(12A) C(5) 3.1969 yes 1_655
H(12A) C(11) 3.5943 yes 3_757
H(12A) H(3B) 2.9671 yes 1_655
H(12A) H(3C) 2.2066 yes 1_655
H(12A) H(5) 2.3659 yes 1_655
H(12A) H(11A) 2.8664 yes 3_757
H(12A) H(11B) 3.4102 yes 3_757
H(12B) F(1) 2.6502 yes 3_756
H(12B) F(5) 3.4011 yes 3_756
H(12B) H(3C) 3.4120 yes 1_655
H(13) C(33) 3.5799 yes 3_656
H(13) H(3B) 3.4250 yes 1_655
H(13) H(5) 3.1288 yes 1_655
H(13) H(33) 3.2593 yes 3_656
H(13) H(34) 3.4557 yes 3_656
H(14) C(33) 3.2400 yes 3_656
H(14) C(34) 3.0949 yes 3_656
H(14) C(35) 3.4971 yes 3_656
H(14) H(29) 3.4872 yes 3_656
H(14) H(33) 3.5098 yes 3_656
H(14) H(34) 3.2611 yes 3_656
H(15A) F(1) 3.3516 yes 3_756
H(15A) C(21) 3.0148 yes 2_646
H(15A) C(22) 3.2634 yes 2_646
H(15A) C(31) 3.5076 yes 3_656
H(15A) C(32) 3.1246 yes 3_656
H(15A) C(33) 3.5034 yes 3_656
H(15A) H(21) 2.3218 yes 2_646
H(15A) H(22) 2.8153 yes 2_646
H(15A) H(29) 2.9905 yes 3_656
H(15A) H(32) 3.1323 yes 3_656
H(15B) F(4) 3.5676 yes 3_656
H(15B) C(28) 3.4377 yes 3_656
H(15B) C(29) 3.3211 yes 3_656
H(15B) H(21) 3.4571 yes 2_646
H(15B) H(22) 2.8055 yes 2_646
H(15B) H(28) 2.8831 yes 3_656
H(15B) H(29) 2.6708 yes 3_656
H(16A) F(4) 2.5704 yes 3_656
H(16A) C(8) 3.2870 yes 3_657
H(16A) C(9) 3.3678 yes 3_657
H(16A) C(22) 3.0811 yes 2_646
H(16A) H(2A) 3.2745 yes 3_657
H(16A) H(8) 3.2812 yes 3_657
H(16A) H(21) 3.5496 yes 2_646
H(16A) H(22) 2.5317 yes 2_646
H(16B) F(1) 3.5376 yes 3_756
H(16B) C(4) 3.4387 yes 3_657
H(16B) C(6) 3.5434 yes 3_657
H(16B) C(7) 3.3220 yes 3_657
H(16B) C(8) 3.1798 yes 3_657
H(16B) C(9) 3.2333 yes 3_657
H(16B) H(8) 3.5584 yes 3_657
H(16B) H(21) 3.3798 yes 2_646
H(16B) H(22) 3.4336 yes 2_646
H(17) F(5) 3.3458 yes 3_656
H(17) N(1) 3.5580 yes 3_657
H(17) C(10) 3.0814 yes 3_657
H(17) C(17) 3.5406 yes 3_657
H(17) H(2A) 3.4097 yes 3_657
H(17) H(10) 2.1652 yes 3_657
H(17) H(17) 3.0772 yes 3_657
H(19) C(26) 3.5689 yes 1_455
H(19) H(7) 3.4079 yes 4_554
H(19) H(26) 2.8117 yes 1_455
H(20) F(1) 3.4513 yes 4_455
H(20) F(2) 3.3008 yes 4_455
H(20) F(6) 3.5040 yes 4_455
H(20) C(26) 3.4058 yes 1_455
H(20) H(7) 3.1193 yes 4_554
H(20) H(26) 2.4788 yes 1_455
H(21) F(1) 3.0280 yes 4_455
H(21) C(15) 3.1859 yes 2_656
H(21) C(31) 3.4502 yes 4_555
H(21) C(32) 3.2358 yes 4_555
H(21) H(15A) 2.3218 yes 2_656
H(21) H(15B) 3.4571 yes 2_656
H(21) H(16A) 3.5496 yes 2_656
H(21) H(16B) 3.3798 yes 2_656
H(21) H(29) 3.5866 yes 4_555
H(21) H(31) 3.1567 yes 4_555
H(21) H(32) 2.7484 yes 4_555
H(22) F(4) 2.6379 yes 4_555
H(22) C(15) 3.0772 yes 2_656
H(22) C(16) 3.1531 yes 2_656
H(22) C(28) 3.4082 yes 4_555
H(22) H(8) 3.5665 yes 4_554
H(22) H(15A) 2.8153 yes 2_656
H(22) H(15B) 2.8055 yes 2_656
H(22) H(16A) 2.5317 yes 2_656
H(22) H(16B) 3.4336 yes 2_656
H(22) H(28) 2.7857 yes 4_555
H(22) H(29) 3.3733 yes 4_555
H(23) F(2) 3.4750 yes 4_555
H(23) F(4) 2.8771 yes 4_555
H(23) H(8) 3.2410 yes 4_554
H(25) H(5) 3.1941 yes 1_655
H(26) F(6) 3.1574 yes 4_555
H(26) C(19) 3.2927 yes 1_655
H(26) C(20) 3.1307 yes 1_655
H(26) H(7) 3.5113 yes 4_654
H(26) H(19) 2.8117 yes 1_655
H(26) H(20) 2.4788 yes 1_655
H(27) F(2) 3.1228 yes .
H(27) C(32) 3.2517 yes 1_655
H(27) H(6) 3.5205 yes 4_654
H(27) H(7) 3.0887 yes 4_654
H(27) H(32) 2.9771 yes 1_655
H(28) F(2) 2.9498 yes .
H(28) F(3) 2.8540 yes .
H(28) F(4) 3.2719 yes .
H(28) C(22) 3.5880 yes 4_554
H(28) H(15B) 2.8831 yes 3_656
H(28) H(22) 2.7857 yes 4_554
H(28) H(34) 3.1523 yes 3_656
H(29) C(15) 3.2512 yes 3_656
H(29) H(14) 3.4872 yes 3_656
H(29) H(15A) 2.9905 yes 3_656
H(29) H(15B) 2.6708 yes 3_656
H(29) H(21) 3.5866 yes 4_554
H(29) H(22) 3.3733 yes 4_554
H(29) H(34) 3.5864 yes 3_656
H(29) H(35) 3.5949 yes 3_656
H(31) C(7) 3.3441 yes 4_554
H(31) C(8) 3.2242 yes 4_554
H(31) H(7) 2.9705 yes 4_554
H(31) H(8) 2.7665 yes 4_554
H(31) H(21) 3.1567 yes 4_554
H(32) P(2) 3.3999 yes 1_455
H(32) F(1) 2.6258 yes 1_455
H(32) F(2) 2.7132 yes 1_455
H(32) F(3) 2.9808 yes 1_455
H(32) H(15A) 3.1323 yes 3_656
H(32) H(21) 2.7484 yes 4_554
H(32) H(27) 2.9771 yes 1_455
H(33) F(1) 3.3450 yes 1_455
H(33) F(3) 2.6851 yes 1_455
H(33) C(13) 3.5863 yes 3_656
H(33) C(34) 3.5049 yes 3_556
H(33) H(3B) 3.3435 yes 3_556
H(33) H(13) 3.2593 yes 3_656
H(33) H(14) 3.5098 yes 3_656
H(33) H(34) 3.0779 yes 3_556
H(34) C(27) 3.4456 yes 3_656
H(34) C(28) 3.0535 yes 3_656
H(34) C(29) 3.3053 yes 3_656
H(34) C(33) 3.4360 yes 3_556
H(34) H(13) 3.4557 yes 3_656
H(34) H(14) 3.2611 yes 3_656
H(34) H(28) 3.1523 yes 3_656
H(34) H(29) 3.5864 yes 3_656
H(34) H(33) 3.0779 yes 3_556
H(35) H(29) 3.5949 yes 3_656

loop_
_geom_torsion_atom_site_label_1
_geom_torsion_atom_site_label_2
_geom_torsion_atom_site_label_3
_geom_torsion_atom_site_label_4
_geom_torsion
_geom_torsion_publ_flag
P(1) Ir(1) C(1) N(1) -90.2(4) no
P(1) Ir(1) C(1) N(2) 88.7(5) no
C(1) Ir(1) P(1) C(18) 24.70(19) no
C(1) Ir(1) P(1) C(24) 146.17(19) no
C(1) Ir(1) P(1) C(30) -91.84(20) no
P(1) Ir(1) C(13) C(12) 157.2(3) no
P(1) Ir(1) C(13) C(14) -82.0(3) no
C(13) Ir(1) P(1) C(18) -139.29(19) no
C(13) Ir(1) P(1) C(24) -17.83(20) no
C(13) Ir(1) P(1) C(30) 104.17(20) no
P(1) Ir(1) C(14) C(13) 101.3(2) no
P(1) Ir(1) C(14) C(15) -137.0(3) no
C(14) Ir(1) P(1) C(24) -54.2(2) no
C(14) Ir(1) P(1) C(30) 67.8(2) no
P(1) Ir(1) C(17) C(16) 59.8(9) no
C(17) Ir(1) P(1) C(18) 119.4(6) no
C(17) Ir(1) P(1) C(24) -119.2(6) no
C(17) Ir(1) P(1) C(30) 2.8(6) no
C(1) Ir(1) C(10) C(11) -142.2(4) no
C(1) Ir(1) C(10) C(17) 94.9(3) no
C(10) Ir(1) C(1) N(1) 73.2(5) no
C(10) Ir(1) C(1) N(2) -107.8(5) no
C(1) Ir(1) C(14) C(15) -43.0(9) no
C(14) Ir(1) C(1) N(2) -5.7(10) no
C(1) Ir(1) C(17) C(10) -85.3(3) no
C(1) Ir(1) C(17) C(16) 154.1(4) no
C(17) Ir(1) C(1) N(1) 109.8(5) no
C(17) Ir(1) C(1) N(2) -71.3(5) no
C(10) Ir(1) C(13) C(12) -6.1(4) no
C(10) Ir(1) C(13) C(14) 114.7(3) no
C(13) Ir(1) C(10) C(11) 24.7(4) no
C(13) Ir(1) C(10) C(17) -98.1(3) no
C(10) Ir(1) C(14) C(13) -63.7(3) no
C(10) Ir(1) C(14) C(15) 58.0(4) no
C(14) Ir(1) C(10) C(11) 57.9(4) no
C(14) Ir(1) C(10) C(17) -65.0(4) no
C(10) Ir(1) C(17) C(16) -120.6(7) no
C(17) Ir(1) C(10) C(11) 122.9(7) no
C(13) Ir(1) C(14) C(15) 121.7(6) no
C(14) Ir(1) C(13) C(12) -120.8(6) no
C(13) Ir(1) C(17) C(10) 77.0(3) no
C(13) Ir(1) C(17) C(16) -43.6(4) no
C(17) Ir(1) C(13) C(12) -42.5(4) no
C(17) Ir(1) C(13) C(14) 78.3(3) no
C(14) Ir(1) C(17) C(10) 113.6(4) no
C(14) Ir(1) C(17) C(16) -7.1(4) no
C(17) Ir(1) C(14) C(13) -97.1(3) no
C(17) Ir(1) C(14) C(15) 24.6(4) no
Ir(1) P(1) C(18) C(19) -77.7(4) no
Ir(1) P(1) C(18) C(23) 95.6(5) no
Ir(1) P(1) C(24) C(25) -51.0(5) no
Ir(1) P(1) C(24) C(29) 127.8(4) no
Ir(1) P(1) C(30) C(35) -13.6(6) no
C(18) P(1) C(24) C(25) 75.0(5) no
C(18) P(1) C(24) C(29) -106.3(5) no
C(24) P(1) C(18) C(19) 154.9(4) no
C(24) P(1) C(18) C(23) -31.9(5) no
C(18) P(1) C(30) C(31) 40.5(6) no
C(18) P(1) C(30) C(35) -136.4(5) no
C(30) P(1) C(18) C(19) 45.0(5) no
C(30) P(1) C(18) C(23) -141.8(5) no
C(24) P(1) C(30) C(31) -69.0(6) no
C(24) P(1) C(30) C(35) 114.1(5) no
C(30) P(1) C(24) C(29) 1.6(6) no
C(2) N(1) C(1) Ir(1) 0.8(9) no
C(1) N(1) C(9) C(4) 0.6(7) no
C(9) N(1) C(1) N(2) -1.8(7) no
C(2) N(1) C(9) C(8) -2.2(11) no
C(3) N(2) C(1) Ir(1) 0.8(9) no
C(1) N(2) C(4) C(9) -2.0(7) no
C(4) N(2) C(1) N(1) 2.3(7) no
C(3) N(2) C(4) C(5) -1.2(11) no
N(2) C(4) C(9) N(1) 0.8(7) no
C(5) C(4) C(9) C(8) 1.6(11) no
C(9) C(4) C(5) C(6) -1.1(11) no
C(4) C(5) C(6) C(7) -0.2(13) no
C(5) C(6) C(7) C(8) 1.0(14) no
C(6) C(7) C(8) C(9) -0.5(12) no
C(7) C(8) C(9) C(4) -0.7(10) no
Ir(1) C(10) C(11) C(12) -40.1(7) no
Ir(1) C(10) C(17) C(16) 104.9(6) no
C(11) C(10) C(17) Ir(1) -101.1(7) no
C(11) C(10) C(17) C(16) 3.9(11) no
C(17) C(10) C(11) C(12) 41.1(10) no
C(10) C(11) C(12) C(13) 35.9(9) no
C(11) C(12) C(13) Ir(1) -13.8(8) no
C(11) C(12) C(13) C(14) -95.8(8) no
Ir(1) C(13) C(14) C(15) -101.6(7) no
C(12) C(13) C(14) Ir(1) 105.3(8) no
C(12) C(13) C(14) C(15) 3.8(12) no
Ir(1) C(14) C(15) C(16) -39.0(7) no
C(13) C(14) C(15) C(16) 42.8(11) no
C(14) C(15) C(16) C(17) 34.0(9) no
C(15) C(16) C(17) Ir(1) -11.5(8) no
C(15) C(16) C(17) C(10) -93.8(8) no
C(19) C(18) C(23) C(22) 1.5(9) no
C(23) C(18) C(19) C(20) -2.0(9) no
C(18) C(19) C(20) C(21) 0.9(10) no
C(19) C(20) C(21) C(22) 0.8(11) no
C(20) C(21) C(22) C(23) -1.2(11) no
C(21) C(22) C(23) C(18) 0.1(10) no
C(25) C(24) C(29) C(28) -0.5(10) no
C(29) C(24) C(25) C(26) 1.7(10) no
C(24) C(25) C(26) C(27) 0.1(12) no
C(25) C(26) C(27) C(28) -3.2(13) no
C(26) C(27) C(28) C(29) 4.4(14) no
C(27) C(28) C(29) C(24) -2.6(13) no
C(31) C(30) C(35) C(34) 2.2(11) no
C(35) C(30) C(31) C(32) -1.3(11) no
C(30) C(31) C(32) C(33) 0.6(11) no
C(31) C(32) C(33) C(34) -0.8(13) no
C(32) C(33) C(34) C(35) 1.7(13) no
C(33) C(34) C(35) C(30) -2.4(12) no
